data_7035038
loop_
_publ_author_name
'Park, Jong-Eun'
'Kang, Sung Kwon'
'Woo, Jeong Oh'
'Son, Kyung-Sun'

_publ_section_title
;
 Highly active chromium(iii) complexes based on tridentate pyrazolyl
 pyridyl ligands for ethylene polymerization and oligomerization.
;
_journal_issue 21
_journal_name_full 'Dalton transactions (Cambridge, England : 2003)'
_journal_page_first 9964
_journal_page_last 9969
_journal_paper_doi 10.1039/c5dt00855g
_journal_volume 44
_journal_year 2015
_chemical_formula_moiety 'C18 H15 Cl3 Cr N5, C3 H7 N O'
_chemical_formula_sum 'C21 H22 Cl3 Cr N6 O'
_chemical_formula_weight 532.79
_chemical_name_systematic
;
 ?
;
_space_group_crystal_system triclinic
_space_group_IT_number 2
_space_group_name_Hall '-P 1'
_space_group_name_H-M_alt 'P -1'
_symmetry_space_group_name_Hall '-P 1'
_symmetry_space_group_name_H-M 'P -1'
_atom_sites_solution_hydrogens geom
_audit_creation_method SHELXL-2013
_audit_update_record
;
2015-02-25 deposited with the CCDC.
2015-04-20 downloaded from the CCDC.
;
_cell_angle_alpha 87.5459(15)
_cell_angle_beta 68.1978(12)
_cell_angle_gamma 71.7827(13)
_cell_formula_units_Z 2
_cell_length_a 9.0372(2)
_cell_length_b 12.0050(3)
_cell_length_c 12.1284(3)
_cell_measurement_reflns_used 3395
_cell_measurement_temperature 296(2)
_cell_measurement_theta_max 22.59
_cell_measurement_theta_min 2.44
_cell_volume 1156.46(5)
_computing_cell_refinement 'SAINT (Bruker, 2002)'
_computing_data_collection 'SMART (Bruker, 2002)'
_computing_data_reduction SAINT
_computing_molecular_graphics 'Ortep-3 for Windows (Farrugia, 2012)'
_computing_publication_material 'WinGX publication routines (Farrugia, 2012)'
_computing_structure_refinement 'SHELXL-2013 (Sheldrick, 2008)'
_computing_structure_solution 'SHELXS-2013 (Sheldrick, 2008)'
_diffrn_ambient_temperature 296(2)
_diffrn_measured_fraction_theta_full 1.000
_diffrn_measured_fraction_theta_max 0.998
_diffrn_measurement_device_type 'Bruker SMART CCD area-detector'
_diffrn_measurement_method '\f and \w scans'
_diffrn_radiation_type MoK\a
_diffrn_radiation_wavelength 0.71073
_diffrn_reflns_av_R_equivalents 0.0513
_diffrn_reflns_av_unetI/netI 0.0538
_diffrn_reflns_laue_measured_fraction_full 1.000
_diffrn_reflns_laue_measured_fraction_max 0.998
_diffrn_reflns_limit_h_max 12
_diffrn_reflns_limit_h_min -12
_diffrn_reflns_limit_k_max 16
_diffrn_reflns_limit_k_min -16
_diffrn_reflns_limit_l_max 16
_diffrn_reflns_limit_l_min -16
_diffrn_reflns_number 21213
_diffrn_reflns_point_group_measured_fraction_full 1.000
_diffrn_reflns_point_group_measured_fraction_max 0.998
_diffrn_reflns_theta_full 25.242
_diffrn_reflns_theta_max 28.308
_diffrn_reflns_theta_min 1.792
_diffrn_source 'fine-focus sealed tube'
_exptl_absorpt_coefficient_mu 0.868
_exptl_absorpt_correction_T_max 0.947
_exptl_absorpt_correction_T_min 0.831
_exptl_absorpt_correction_type multi-scan
_exptl_absorpt_process_details 'SADABS (Bruker, 2002)'
_exptl_crystal_density_diffrn 1.530
_exptl_crystal_description block
_exptl_crystal_F_000 546
_exptl_crystal_size_max 0.20
_exptl_crystal_size_mid 0.18
_exptl_crystal_size_min 0.05
_refine_diff_density_max 0.694
_refine_diff_density_min -0.387
_refine_diff_density_rms 0.070
_refine_ls_extinction_method none
_refine_ls_goodness_of_fit_ref 1.045
_refine_ls_hydrogen_treatment constr
_refine_ls_matrix_type full
_refine_ls_number_parameters 288
_refine_ls_number_reflns 5744
_refine_ls_number_restraints 0
_refine_ls_restrained_S_all 1.045
_refine_ls_R_factor_all 0.0899
_refine_ls_R_factor_gt 0.0493
_refine_ls_shift/su_max 0.000
_refine_ls_shift/su_mean 0.000
_refine_ls_structure_factor_coef Fsqd
_refine_ls_weighting_details 'w=1/[\s^2^(Fo^2^)+(0.0597P)^2^+0.4956P] where P=(Fo^2^+2Fc^2^)/3'
_refine_ls_weighting_scheme calc
_refine_ls_wR_factor_gt 0.1187
_refine_ls_wR_factor_ref 0.1381
_reflns_Friedel_coverage 0.000
_reflns_number_gt 3635
_reflns_number_total 5744
_reflns_threshold_expression 'I > 2\s(I)'
_cod_data_source_file c5dt00855g2.cif
_cod_data_source_block shelx
_cod_depositor_comments 'Adding full bibliography for 7035038--7035039.cif.'
_cod_database_code 7035038
_shelx_space_group_comment
;
The symmetry employed for this shelxl refinement is uniquely defined
by the following loop, which should always be used as a source of
symmetry information in preference to the above space-group names.
They are only intended as comments.
;
_shelxl_version_number 2013-4

loop_
_space_group_symop_operation_xyz
'x, y, z'
'-x, -y, -z'

loop_
_atom_site_label
_atom_site_type_symbol
_atom_site_fract_x
_atom_site_fract_y
_atom_site_fract_z
_atom_site_U_iso_or_equiv
_atom_site_adp_type
_atom_site_occupancy
_atom_site_site_symmetry_order
_atom_site_calc_flag
_atom_site_refinement_flags_posn
_atom_site_refinement_flags_adp
Cr1 Cr 0.68007(6) 0.74506(4) 0.75697(4) 0.03475(15) Uani 1 1 d . .
Cl2 Cl 0.44447(10) 0.80820(8) 0.92847(8) 0.0486(2) Uani 1 1 d . .
Cl3 Cl 0.54002(11) 0.69555(9) 0.65131(8) 0.0516(2) Uani 1 1 d . .
Cl4 Cl 0.65869(11) 0.93034(8) 0.69270(9) 0.0566(3) Uani 1 1 d . .
N5 N 0.7363(3) 0.5800(2) 0.8088(2) 0.0326(5) Uani 1 1 d . .
N6 N 0.8950(3) 0.5170(2) 0.7987(2) 0.0307(5) Uani 1 1 d . .
C7 C 0.8995(4) 0.4085(3) 0.8371(3) 0.0370(7) Uani 1 1 d . .
H7 H 0.9940 0.3490 0.8381 0.044 Uiso 1 1 calc R U
C8 C 0.7394(4) 0.4028(3) 0.8743(3) 0.0425(8) Uani 1 1 d . .
H8 H 0.7029 0.3400 0.9065 0.051 Uiso 1 1 calc R U
C9 C 0.6431(4) 0.5108(3) 0.8536(3) 0.0393(7) Uani 1 1 d . .
H9 H 0.5286 0.5317 0.8691 0.047 Uiso 1 1 calc R U
N10 N 0.9108(3) 0.6747(2) 0.6147(2) 0.0369(6) Uani 1 1 d . .
N11 N 1.0515(3) 0.6039(2) 0.6295(2) 0.0375(6) Uani 1 1 d . .
C12 C 1.1932(4) 0.5948(3) 0.5318(3) 0.0484(9) Uani 1 1 d . .
H12 H 1.3036 0.5552 0.5235 0.058 Uiso 1 1 calc R U
C13 C 1.1376(6) 0.6586(4) 0.4443(3) 0.0671(10) Uani 1 1 d . .
H13 H 1.2030 0.6671 0.3665 0.080 Uiso 1 1 calc R U
C14 C 0.9555(5) 0.7073(3) 0.5044(3) 0.0494(9) Uani 1 1 d . .
H14 H 0.8823 0.7539 0.4708 0.059 Uiso 1 1 calc R U
N15 N 0.8322(3) 0.7617(2) 0.8472(2) 0.0339(6) Uani 1 1 d . .
C16 C 0.9875(3) 0.6836(3) 0.8260(3) 0.0308(6) Uani 1 1 d . .
C17 C 1.0975(4) 0.7174(3) 0.8599(3) 0.0446(8) Uani 1 1 d . .
H17 H 1.2086 0.6696 0.8389 0.054 Uiso 1 1 calc R U
C18 C 1.0405(6) 0.8220(4) 0.9247(4) 0.0692(12) Uani 1 1 d . .
H18 H 1.1150 0.8452 0.9472 0.083 Uiso 1 1 calc R U
C19 C 0.8845(6) 0.8918(4) 0.9570(5) 0.0789(14) Uani 1 1 d . .
H19 H 0.8440 0.9591 1.0084 0.095 Uiso 1 1 calc R U
C20 C 0.7887(5) 0.8618(3) 0.9130(3) 0.0533(9) Uani 1 1 d . .
H20 H 0.6815 0.9146 0.9288 0.064 Uiso 1 1 calc R U
C21 C 1.0340(3) 0.5691(3) 0.7525(3) 0.0309(6) Uani 1 1 d . .
C22 C 1.1883(3) 0.4713(3) 0.7557(3) 0.0332(7) Uani 1 1 d . .
C23 C 1.2175(4) 0.4557(3) 0.8610(3) 0.0395(7) Uani 1 1 d . .
H23 H 1.1536 0.5121 0.9252 0.047 Uiso 1 1 calc R U
C24 C 1.3406(4) 0.3574(3) 0.8715(3) 0.0485(9) Uani 1 1 d . .
H24 H 1.3590 0.3484 0.9424 0.058 Uiso 1 1 calc R U
C25 C 1.4357(5) 0.2731(3) 0.7776(4) 0.0565(10) Uani 1 1 d . .
H25 H 1.5195 0.2078 0.7843 0.068 Uiso 1 1 calc R U
C26 C 1.4064(4) 0.2858(3) 0.6742(4) 0.0544(10) Uani 1 1 d . .
H26 H 1.4702 0.2286 0.6107 0.065 Uiso 1 1 calc R U
C27 C 1.2819(4) 0.3836(3) 0.6633(3) 0.0442(8) Uani 1 1 d . .
H27 H 1.2612 0.3902 0.5933 0.053 Uiso 1 1 calc R U
O28 O 0.9525(6) 0.1516(4) 0.7972(5) 0.1444(19) Uani 1 1 d . .
C29 C 0.9741(6) 0.0700(4) 0.7294(5) 0.0853(15) Uani 1 1 d . .
H29 H 0.8804 0.0554 0.7266 0.102 Uiso 1 1 calc R U
N30 N 1.1237(4) 0.0028(3) 0.6609(3) 0.0560(8) Uani 1 1 d . .
C31 C 1.1429(6) -0.0962(4) 0.5857(5) 0.0841(14) Uani 1 1 d . .
H31A H 1.2603 -0.1372 0.5436 0.126 Uiso 1 1 calc R U
H31B H 1.0906 -0.0678 0.5296 0.126 Uiso 1 1 calc R U
H31C H 1.0903 -0.1489 0.6344 0.126 Uiso 1 1 calc R U
C32 C 1.2722(7) 0.0194(5) 0.6599(6) 0.108(2) Uani 1 1 d . .
H32A H 1.3684 -0.0397 0.6056 0.162 Uiso 1 1 calc R U
H32B H 1.2742 0.0133 0.7386 0.162 Uiso 1 1 calc R U
H32C H 1.2749 0.0959 0.6349 0.162 Uiso 1 1 calc R U

loop_
_atom_site_aniso_label
_atom_site_aniso_U_11
_atom_site_aniso_U_22
_atom_site_aniso_U_33
_atom_site_aniso_U_23
_atom_site_aniso_U_13
_atom_site_aniso_U_12
Cr1 0.0250(3) 0.0364(3) 0.0428(3) 0.0069(2) -0.0142(2) -0.0086(2)
Cl2 0.0292(4) 0.0481(5) 0.0552(5) 0.0028(4) -0.0079(4) -0.0043(3)
Cl3 0.0393(5) 0.0666(6) 0.0548(5) 0.0038(4) -0.0263(4) -0.0140(4)
Cl4 0.0466(5) 0.0459(5) 0.0816(7) 0.0241(5) -0.0304(5) -0.0155(4)
N5 0.0243(12) 0.0346(13) 0.0390(14) 0.0033(11) -0.0123(11) -0.0090(10)
N6 0.0259(12) 0.0333(13) 0.0335(13) 0.0031(10) -0.0120(10) -0.0093(10)
C7 0.0395(18) 0.0304(15) 0.0399(17) 0.0022(13) -0.0152(14) -0.0091(13)
C8 0.0438(19) 0.0384(18) 0.0451(19) 0.0018(14) -0.0106(15) -0.0202(15)
C9 0.0302(16) 0.0443(18) 0.0445(18) 0.0014(14) -0.0110(14) -0.0170(14)
N10 0.0296(13) 0.0445(15) 0.0377(14) 0.0078(12) -0.0145(11) -0.0116(12)
N11 0.0292(13) 0.0439(15) 0.0359(14) 0.0041(11) -0.0094(11) -0.0105(12)
C12 0.0377(19) 0.050(2) 0.0420(19) 0.0035(16) -0.0010(15) -0.0108(16)
C13 0.080 0.074(3) 0.038(2) -0.0031(19) 0.003(2) -0.043(2)
C14 0.062(2) 0.055(2) 0.0403(19) 0.0128(16) -0.0267(18) -0.0235(19)
N15 0.0257(12) 0.0322(13) 0.0420(14) -0.0008(11) -0.0130(11) -0.0059(10)
C16 0.0239(14) 0.0339(15) 0.0348(16) -0.0002(12) -0.0105(12) -0.0097(12)
C17 0.0345(17) 0.0396(18) 0.067(2) 0.0037(16) -0.0266(17) -0.0129(14)
C18 0.069(3) 0.047(2) 0.101(4) -0.005(2) -0.041(3) -0.018(2)
C19 0.084(3) 0.061(3) 0.109(4) -0.002(3) -0.052(3) -0.026(3)
C20 0.062(2) 0.0369(19) 0.061(2) -0.0032(16) -0.0237(19) -0.0136(17)
C21 0.0226(14) 0.0323(15) 0.0346(16) 0.0001(12) -0.0080(12) -0.0074(12)
C22 0.0240(15) 0.0338(16) 0.0381(16) -0.0003(13) -0.0107(13) -0.0055(12)
C23 0.0375(18) 0.0386(17) 0.0415(18) 0.0010(14) -0.0167(15) -0.0086(14)
C24 0.044(2) 0.051(2) 0.058(2) 0.0124(17) -0.0308(18) -0.0130(17)
C25 0.043(2) 0.048(2) 0.072(3) 0.0073(19) -0.027(2) 0.0017(17)
C26 0.040(2) 0.045(2) 0.062(2) -0.0124(17) -0.0138(18) 0.0029(16)
C27 0.0352(18) 0.0450(19) 0.0473(19) -0.0037(15) -0.0145(15) -0.0062(15)
O28 0.152(4) 0.067(2) 0.153(4) -0.037(3) -0.003(3) -0.014(3)
C29 0.071(3) 0.049(3) 0.117(4) 0.006(3) -0.016(3) -0.016(2)
N30 0.0457(18) 0.0457(17) 0.077(2) 0.0023(16) -0.0252(17) -0.0126(15)
C31 0.085(3) 0.067(3) 0.099(4) -0.007(3) -0.030(3) -0.027(3)
C32 0.082(4) 0.095(4) 0.176(6) 0.012(4) -0.076(4) -0.034(3)

loop_
_atom_type_symbol
_atom_type_description
_atom_type_scat_dispersion_real
_atom_type_scat_dispersion_imag
_atom_type_scat_source
C C 0.0033 0.0016 'International Tables Vol C Tables 4.2.6.8 and 6.1.1.4'
H H 0.0000 0.0000 'International Tables Vol C Tables 4.2.6.8 and 6.1.1.4'
N N 0.0061 0.0033 'International Tables Vol C Tables 4.2.6.8 and 6.1.1.4'
O O 0.0106 0.0060 'International Tables Vol C Tables 4.2.6.8 and 6.1.1.4'
Cl Cl 0.1484 0.1585 'International Tables Vol C Tables 4.2.6.8 and 6.1.1.4'
Cr Cr 0.3209 0.6236 'International Tables Vol C Tables 4.2.6.8 and 6.1.1.4'

loop_
_geom_angle_atom_site_label_1
_geom_angle_atom_site_label_2
_geom_angle_atom_site_label_3
_geom_angle
N5 Cr1 N10 83.11(10)
N5 Cr1 N15 81.74(10)
N10 Cr1 N15 83.65(10)
N5 Cr1 Cl2 91.20(7)
N10 Cr1 Cl2 172.46(8)
N15 Cr1 Cl2 90.66(7)
N5 Cr1 Cl4 171.08(7)
N10 Cr1 Cl4 90.63(8)
N15 Cr1 Cl4 91.29(7)
Cl2 Cr1 Cl4 94.46(4)
N5 Cr1 Cl3 90.34(7)
N10 Cr1 Cl3 90.82(8)
N15 Cr1 Cl3 170.81(7)
Cl2 Cr1 Cl3 94.16(4)
Cl4 Cr1 Cl3 96.12(4)
C9 N5 N6 106.4(2)
C9 N5 Cr1 131.9(2)
N6 N5 Cr1 121.74(18)
N5 N6 C7 110.0(2)
N5 N6 C21 121.0(2)
C7 N6 C21 129.0(2)
N6 C7 C8 107.4(3)
N6 C7 H7 126.3
C8 C7 H7 126.3
C7 C8 C9 105.4(3)
C7 C8 H8 127.3
C9 C8 H8 127.3
N5 C9 C8 110.8(3)
N5 C9 H9 124.6
C8 C9 H9 124.6
C14 N10 N11 108.2(3)
C14 N10 Cr1 127.5(2)
N11 N10 Cr1 122.93(19)
N10 N11 C12 111.9(3)
N10 N11 C21 117.3(2)
C12 N11 C21 129.4(3)
N11 C12 C13 106.0(3)
N11 C12 H12 127.0
C13 C12 H12 127.0
C12 C13 C14 104.5(3)
C12 C13 H13 127.7
C14 C13 H13 127.7
N10 C14 C13 109.1(3)
N10 C14 H14 125.4
C13 C14 H14 125.4
C20 N15 C16 117.3(3)
C20 N15 Cr1 119.2(2)
C16 N15 Cr1 122.51(19)
N15 C16 C17 118.6(3)
N15 C16 C21 116.6(2)
C17 C16 C21 124.4(3)
C18 C17 C16 118.6(3)
C18 C17 H17 120.7
C16 C17 H17 120.7
C19 C18 C17 122.6(4)
C19 C18 H18 118.7
C17 C18 H18 118.7
C20 C19 C18 116.6(4)
C20 C19 H19 121.7
C18 C19 H19 121.7
C19 C20 N15 125.5(4)
C19 C20 H20 117.3
N15 C20 H20 117.3
N6 C21 N11 108.6(2)
N6 C21 C16 110.2(2)
N11 C21 C16 105.1(2)
N6 C21 C22 104.4(2)
N11 C21 C22 113.2(2)
C16 C21 C22 115.4(2)
C27 C22 C23 118.0(3)
C27 C22 C21 120.9(3)
C23 C22 C21 119.9(3)
C24 C23 C22 120.9(3)
C24 C23 H23 119.5
C22 C23 H23 119.5
C25 C24 C23 120.2(3)
C25 C24 H24 119.9
C23 C24 H24 119.9
C26 C25 C24 119.7(3)
C26 C25 H25 120.2
C24 C25 H25 120.2
C25 C26 C27 120.5(3)
C25 C26 H26 119.7
C27 C26 H26 119.7
C22 C27 C26 120.6(3)
C22 C27 H27 119.7
C26 C27 H27 119.7
O28 C29 N30 122.6(5)
O28 C29 H29 118.7
N30 C29 H29 118.7
C29 N30 C32 122.1(4)
C29 N30 C31 120.5(4)
C32 N30 C31 117.3(4)
N30 C31 H31A 109.5
N30 C31 H31B 109.5
H31A C31 H31B 109.5
N30 C31 H31C 109.5
H31A C31 H31C 109.5
H31B C31 H31C 109.5
N30 C32 H32A 109.5
N30 C32 H32B 109.5
H32A C32 H32B 109.5
N30 C32 H32C 109.5
H32A C32 H32C 109.5
H32B C32 H32C 109.5

loop_
_geom_bond_atom_site_label_1
_geom_bond_atom_site_label_2
_geom_bond_distance
Cr1 N5 2.020(2)
Cr1 N10 2.095(3)
Cr1 N15 2.106(2)
Cr1 Cl2 2.2958(9)
Cr1 Cl4 2.2994(10)
Cr1 Cl3 2.3103(10)
N5 C9 1.325(4)
N5 N6 1.357(3)
N6 C7 1.359(4)
N6 C21 1.490(4)
C7 C8 1.370(4)
C7 H7 0.9300
C8 C9 1.389(5)
C8 H8 0.9300
C9 H9 0.9300
N10 C14 1.326(4)
N10 N11 1.361(3)
N11 C12 1.361(4)
N11 C21 1.496(4)
C12 C13 1.432(6)
C12 H12 0.9300
C13 C14 1.458(6)
C13 H13 0.9300
C14 H14 0.9300
N15 C20 1.337(4)
N15 C16 1.358(4)
C16 C17 1.376(4)
C16 C21 1.525(4)
C17 C18 1.356(5)
C17 H17 0.9300
C18 C19 1.313(6)
C18 H18 0.9300
C19 C20 1.311(6)
C19 H19 0.9300
C20 H20 0.9300
C21 C22 1.529(4)
C22 C27 1.386(4)
C22 C23 1.390(4)
C23 C24 1.385(4)
C23 H23 0.9300
C24 C25 1.374(5)
C24 H24 0.9300
C25 C26 1.368(5)
C25 H25 0.9300
C26 C27 1.390(5)
C26 H26 0.9300
C27 H27 0.9300
O28 C29 1.226(6)
C29 N30 1.308(6)
C29 H29 0.9300
N30 C32 1.412(5)
N30 C31 1.456(5)
C31 H31A 0.9600
C31 H31B 0.9600
C31 H31C 0.9600
C32 H32A 0.9600
C32 H32B 0.9600
C32 H32C 0.9600
